data_4121619
loop_
_publ_author_name
'Wilde, Nathan C.'
'Isomura, Minetaka'
'Mendoza, Abraham'
'Baran, Phil S.'

_publ_section_title
;
 Two-phase synthesis of (-)-taxuyunnanine d.
;
_journal_issue 13
_journal_name_full 'Journal of the American Chemical Society'
_journal_page_first 4909
_journal_page_last 4912
_journal_paper_doi 10.1021/ja501782r
_journal_volume 136
_journal_year 2014
_chemical_absolute_configuration syn
_chemical_formula_moiety 'C22 H32 O4'
_chemical_formula_sum 'C22 H32 O4'
_chemical_formula_weight 360.48
_chemical_name_systematic
; 
 ? 
;
_space_group_IT_number 4
_symmetry_cell_setting monoclinic
_symmetry_space_group_name_Hall 'P 2yb'
_symmetry_space_group_name_H-M 'P 1 21 1'
_atom_sites_solution_hydrogens geom
_atom_sites_solution_primary direct
_atom_sites_solution_secondary difmap
_audit_creation_method SHELXL-97
_cell_angle_alpha 90.00
_cell_angle_beta 100.665(6)
_cell_angle_gamma 90.00
_cell_formula_units_Z 2
_cell_length_a 7.5652(13)
_cell_length_b 14.8496(19)
_cell_length_c 8.9503(15)
_cell_measurement_reflns_used 4762
_cell_measurement_temperature 100(2)
_cell_measurement_theta_max 27.29
_cell_measurement_theta_min 2.32
_cell_volume 988.1(3)
_computing_cell_refinement 'Bruker SAINT'
_computing_data_collection 'Bruker APEX2'
_computing_data_reduction 'Bruker SAINT'
_computing_molecular_graphics 'Bruker SHELXTL'
_computing_publication_material 'Bruker SHELXTL'
_computing_structure_refinement 'SHELXL-97 (Sheldrick, 2008)'
_computing_structure_solution 'SHELXS-97 (Sheldrick, 2008)'
_diffrn_ambient_temperature 100(2)
_diffrn_measured_fraction_theta_full 1.000
_diffrn_measured_fraction_theta_max 0.992
_diffrn_measurement_device_type 'Bruker APEX-I CCD'
_diffrn_measurement_method '\f and \w scans'
_diffrn_radiation_monochromator graphite
_diffrn_radiation_source 'fine-focus sealed tube'
_diffrn_radiation_type MoK\a
_diffrn_radiation_wavelength 0.71073
_diffrn_reflns_av_R_equivalents 0.0513
_diffrn_reflns_av_sigmaI/netI 0.0581
_diffrn_reflns_limit_h_max 9
_diffrn_reflns_limit_h_min -9
_diffrn_reflns_limit_k_max 19
_diffrn_reflns_limit_k_min -19
_diffrn_reflns_limit_l_max 11
_diffrn_reflns_limit_l_min -11
_diffrn_reflns_number 16364
_diffrn_reflns_theta_full 25.00
_diffrn_reflns_theta_max 27.90
_diffrn_reflns_theta_min 2.32
_exptl_absorpt_coefficient_mu 0.082
_exptl_absorpt_correction_T_max 0.9839
_exptl_absorpt_correction_T_min 0.9720
_exptl_absorpt_correction_type multi-scan
_exptl_absorpt_process_details sadabs
_exptl_crystal_colour colourless
_exptl_crystal_density_diffrn 1.212
_exptl_crystal_density_method 'not measured'
_exptl_crystal_description BLOCK
_exptl_crystal_F_000 392
_exptl_crystal_size_max 0.35
_exptl_crystal_size_mid 0.20
_exptl_crystal_size_min 0.20
_refine_diff_density_max 0.236
_refine_diff_density_min -0.222
_refine_diff_density_rms 0.044
_refine_ls_abs_structure_details 'Flack H D (1983), Acta Cryst. A39, 876-881'
_refine_ls_abs_structure_Flack 0.6(9)
_refine_ls_extinction_method none
_refine_ls_goodness_of_fit_ref 1.024
_refine_ls_hydrogen_treatment mixed
_refine_ls_matrix_type full
_refine_ls_number_parameters 245
_refine_ls_number_reflns 4570
_refine_ls_number_restraints 1
_refine_ls_restrained_S_all 1.024
_refine_ls_R_factor_all 0.0583
_refine_ls_R_factor_gt 0.0467
_refine_ls_shift/su_max 0.000
_refine_ls_shift/su_mean 0.000
_refine_ls_structure_factor_coef Fsqd
_refine_ls_weighting_details 'calc w=1/[\s^2^(Fo^2^)+(0.0371P)^2^+0.1825P] where P=(Fo^2^+2Fc^2^)/3'
_refine_ls_weighting_scheme calc
_refine_ls_wR_factor_gt 0.0904
_refine_ls_wR_factor_ref 0.0966
_reflns_number_gt 3927
_reflns_number_total 4570
_reflns_threshold_expression >2sigma(I)
_cod_data_source_file ja501782r_si_003.cif
_cod_data_source_block baran366
_cod_depositor_comments
;
The following automatic conversions were performed:

'_symmetry_cell_setting' value 'Monoclinic' changed to 'monoclinic'
according to
/usr/data/users/saulius/automatic-downloads/current/ACS/lib/dictionaries/cif_core.dic
dictionary named 'cif_core.dic' version 2.4.2 from 2011-04-26.

Automatic conversion script
Id: cif_fix_values 2281 2013-09-26 08:29:07Z andrius 
;
_cod_original_sg_symbol_H-M P2(1)
_cod_database_code 4121619

loop_
_symmetry_equiv_pos_as_xyz
'x, y, z'
'-x, y+1/2, -z'

loop_
_atom_site_label
_atom_site_type_symbol
_atom_site_fract_x
_atom_site_fract_y
_atom_site_fract_z
_atom_site_U_iso_or_equiv
_atom_site_adp_type
_atom_site_occupancy
_atom_site_symmetry_multiplicity
_atom_site_calc_flag
_atom_site_refinement_flags
O1 O 0.68697(19) 0.60576(10) 0.55024(16) 0.0235(3) Uani 1 1 d .
O2 O 1.36277(19) 0.70301(10) 0.50563(16) 0.0218(3) Uani 1 1 d .
H2 H 1.447(4) 0.6653(19) 0.505(3) 0.053(9) Uiso 1 1 d .
O3 O 0.49608(19) 0.44000(9) 0.13348(15) 0.0206(3) Uani 1 1 d .
O4 O 0.2760(2) 0.36375(9) -0.01747(16) 0.0266(4) Uani 1 1 d .
C1 C 0.8361(3) 0.62542(13) 0.5230(2) 0.0173(4) Uani 1 1 d .
C2 C 0.9926(3) 0.57108(13) 0.5837(2) 0.0176(4) Uani 1 1 d .
H2A H 0.9783 0.5227 0.6499 0.021 Uiso 1 1 calc R
C3 C 1.1563(3) 0.58578(12) 0.5510(2) 0.0166(4) Uani 1 1 d .
C4 C 1.1920(3) 0.66205(13) 0.4473(2) 0.0164(4) Uani 1 1 d .
C5 C 1.0553(3) 0.73985(12) 0.4474(2) 0.0179(4) Uani 1 1 d .
C6 C 0.8586(3) 0.70472(13) 0.4219(2) 0.0167(4) Uani 1 1 d .
H6 H 0.7909 0.7544 0.4616 0.020 Uiso 1 1 calc R
C7 C 0.7519(3) 0.68832(13) 0.2575(2) 0.0175(4) Uani 1 1 d .
H7A H 0.6267 0.7082 0.2563 0.021 Uiso 1 1 calc R
H7B H 0.8026 0.7297 0.1896 0.021 Uiso 1 1 calc R
C8 C 0.7410(2) 0.59455(12) 0.1829(2) 0.0150(4) Uani 1 1 d .
H8 H 0.7282 0.5500 0.2640 0.018 Uiso 1 1 calc R
C9 C 0.5682(3) 0.58919(13) 0.0634(2) 0.0177(4) Uani 1 1 d .
C10 C 0.5197(3) 0.49631(14) 0.0037(2) 0.0195(4) Uani 1 1 d .
H10 H 0.4055 0.4981 -0.0732 0.023 Uiso 1 1 calc R
C11 C 0.6705(3) 0.45770(14) -0.0671(2) 0.0217(4) Uani 1 1 d .
H11A H 0.6764 0.4904 -0.1625 0.026 Uiso 1 1 calc R
H11B H 0.6453 0.3935 -0.0927 0.026 Uiso 1 1 calc R
C12 C 0.8513(3) 0.46566(13) 0.0416(2) 0.0201(4) Uani 1 1 d .
H12A H 0.9473 0.4459 -0.0128 0.024 Uiso 1 1 calc R
H12B H 0.8512 0.4235 0.1273 0.024 Uiso 1 1 calc R
C13 C 0.8998(3) 0.56133(13) 0.1079(2) 0.0166(4) Uani 1 1 d .
C14 C 1.0769(3) 0.54513(13) 0.2220(2) 0.0182(4) Uani 1 1 d .
H14A H 1.0442 0.5120 0.3089 0.022 Uiso 1 1 calc R
H14B H 1.1495 0.5033 0.1719 0.022 Uiso 1 1 calc R
C15 C 1.2040(3) 0.62171(13) 0.2900(2) 0.0187(4) Uani 1 1 d .
H15A H 1.1867 0.6719 0.2159 0.022 Uiso 1 1 calc R
H15B H 1.3286 0.5997 0.2958 0.022 Uiso 1 1 calc R
C16 C 1.3099(3) 0.52342(14) 0.6075(2) 0.0215(4) Uani 1 1 d .
H16A H 1.2678 0.4738 0.6641 0.032 Uiso 1 1 calc R
H16B H 1.4052 0.5565 0.6744 0.032 Uiso 1 1 calc R
H16C H 1.3571 0.4992 0.5209 0.032 Uiso 1 1 calc R
C17 C 1.0775(3) 0.81291(13) 0.3314(3) 0.0277(5) Uani 1 1 d .
H17A H 1.0568 0.7867 0.2291 0.041 Uiso 1 1 calc R
H17B H 1.1997 0.8375 0.3553 0.041 Uiso 1 1 calc R
H17C H 0.9902 0.8612 0.3355 0.041 Uiso 1 1 calc R
C18 C 1.0899(3) 0.78591(14) 0.6049(2) 0.0264(5) Uani 1 1 d .
H18A H 1.2119 0.8109 0.6254 0.040 Uiso 1 1 calc R
H18B H 1.0773 0.7416 0.6833 0.040 Uiso 1 1 calc R
H18C H 1.0025 0.8345 0.6058 0.040 Uiso 1 1 calc R
C19 C 0.4703(3) 0.65848(14) 0.0020(2) 0.0212(4) Uani 1 1 d .
H19A H 0.3711 0.6489 -0.0786 0.025 Uiso 1 1 calc R
H19B H 0.4993 0.7177 0.0385 0.025 Uiso 1 1 calc R
C20 C 0.9325(3) 0.62455(14) -0.0196(2) 0.0208(4) Uani 1 1 d .
H20A H 1.0356 0.6029 -0.0615 0.031 Uiso 1 1 calc R
H20B H 0.9573 0.6854 0.0212 0.031 Uiso 1 1 calc R
H20C H 0.8254 0.6257 -0.1002 0.031 Uiso 1 1 calc R
C21 C 0.3680(3) 0.37580(12) 0.1053(2) 0.0185(4) Uani 1 1 d .
C22 C 0.3565(3) 0.32386(14) 0.2462(2) 0.0253(5) Uani 1 1 d .
H22A H 0.2440 0.2895 0.2306 0.038 Uiso 1 1 calc R
H22B H 0.3593 0.3656 0.3314 0.038 Uiso 1 1 calc R
H22C H 0.4587 0.2824 0.2690 0.038 Uiso 1 1 calc R

loop_
_atom_site_aniso_label
_atom_site_aniso_U_11
_atom_site_aniso_U_22
_atom_site_aniso_U_33
_atom_site_aniso_U_23
_atom_site_aniso_U_13
_atom_site_aniso_U_12
O1 0.0143(7) 0.0315(8) 0.0255(7) 0.0014(6) 0.0057(6) -0.0005(6)
O2 0.0115(7) 0.0238(8) 0.0291(8) -0.0060(6) 0.0011(6) -0.0025(6)
O3 0.0185(8) 0.0236(7) 0.0183(7) 0.0018(6) 0.0000(6) -0.0045(6)
O4 0.0271(9) 0.0220(8) 0.0278(8) -0.0051(6) -0.0026(7) -0.0031(6)
C1 0.0164(10) 0.0217(10) 0.0139(9) -0.0053(8) 0.0034(8) -0.0008(8)
C2 0.0172(10) 0.0209(10) 0.0145(9) 0.0016(8) 0.0026(7) 0.0007(8)
C3 0.0152(10) 0.0206(10) 0.0127(9) -0.0048(8) -0.0002(7) 0.0008(8)
C4 0.0111(10) 0.0191(9) 0.0188(10) -0.0037(8) 0.0021(8) -0.0030(8)
C5 0.0145(10) 0.0167(10) 0.0223(10) -0.0023(8) 0.0031(8) -0.0011(8)
C6 0.0135(10) 0.0168(9) 0.0202(10) -0.0016(8) 0.0044(8) 0.0027(8)
C7 0.0133(10) 0.0191(10) 0.0197(10) 0.0010(8) 0.0019(8) 0.0025(8)
C8 0.0139(9) 0.0173(9) 0.0136(8) 0.0034(7) 0.0024(7) 0.0007(8)
C9 0.0135(10) 0.0265(11) 0.0144(9) 0.0002(8) 0.0059(7) -0.0021(8)
C10 0.0187(10) 0.0254(10) 0.0133(9) 0.0030(8) -0.0003(8) -0.0028(9)
C11 0.0231(11) 0.0247(10) 0.0165(10) -0.0032(8) 0.0010(8) 0.0001(9)
C12 0.0195(11) 0.0224(10) 0.0179(10) -0.0026(8) 0.0025(8) 0.0034(8)
C13 0.0153(10) 0.0200(10) 0.0143(9) -0.0001(8) 0.0028(8) 0.0018(8)
C14 0.0180(10) 0.0212(10) 0.0149(9) -0.0040(7) 0.0019(8) 0.0042(8)
C15 0.0133(10) 0.0254(11) 0.0183(10) 0.0000(8) 0.0056(8) 0.0036(8)
C16 0.0162(11) 0.0276(11) 0.0205(10) 0.0061(8) 0.0026(8) 0.0047(9)
C17 0.0213(12) 0.0182(11) 0.0434(13) 0.0042(9) 0.0057(10) 0.0007(9)
C18 0.0184(11) 0.0263(11) 0.0338(12) -0.0129(9) 0.0034(9) 0.0015(9)
C19 0.0148(10) 0.0291(11) 0.0190(10) 0.0024(8) 0.0009(8) -0.0003(9)
C20 0.0163(10) 0.0290(11) 0.0172(10) 0.0008(8) 0.0035(8) 0.0008(8)
C21 0.0140(10) 0.0148(9) 0.0263(10) -0.0051(8) 0.0030(8) 0.0026(8)
C22 0.0227(11) 0.0226(11) 0.0308(11) 0.0022(9) 0.0057(9) -0.0003(9)

loop_
_atom_type_symbol
_atom_type_description
_atom_type_scat_dispersion_real
_atom_type_scat_dispersion_imag
_atom_type_scat_source
C C 0.0033 0.0016 'International Tables Vol C Tables 4.2.6.8 and 6.1.1.4'
H H 0.0000 0.0000 'International Tables Vol C Tables 4.2.6.8 and 6.1.1.4'
O O 0.0106 0.0060 'International Tables Vol C Tables 4.2.6.8 and 6.1.1.4'

loop_
_geom_angle_atom_site_label_1
_geom_angle_atom_site_label_2
_geom_angle_atom_site_label_3
_geom_angle
C4 O2 H2 110.1(19)
C21 O3 C10 116.28(15)
O1 C1 C2 120.45(18)
O1 C1 C6 120.74(17)
C2 C1 C6 118.79(17)
C3 C2 C1 123.31(17)
C3 C2 H2A 118.3
C1 C2 H2A 118.3
C2 C3 C16 121.01(17)
C2 C3 C4 121.96(17)
C16 C3 C4 116.91(16)
O2 C4 C3 110.04(15)
O2 C4 C15 107.12(16)
C3 C4 C15 108.30(15)
O2 C4 C5 103.86(15)
C3 C4 C5 111.17(16)
C15 C4 C5 116.12(16)
C17 C5 C18 106.46(16)
C17 C5 C4 111.73(17)
C18 C5 C4 109.25(16)
C17 C5 C6 111.15(16)
C18 C5 C6 106.19(16)
C4 C5 C6 111.75(15)
C1 C6 C5 112.63(15)
C1 C6 C7 110.24(16)
C5 C6 C7 120.33(16)
C1 C6 H6 103.9
C5 C6 H6 103.9
C7 C6 H6 103.9
C8 C7 C6 121.78(15)
C8 C7 H7A 106.9
C6 C7 H7A 106.9
C8 C7 H7B 106.9
C6 C7 H7B 106.9
H7A C7 H7B 106.7
C9 C8 C7 108.69(15)
C9 C8 C13 108.02(14)
C7 C8 C13 119.24(16)
C9 C8 H8 106.8
C7 C8 H8 106.8
C13 C8 H8 106.8
C19 C9 C10 118.99(18)
C19 C9 C8 126.08(19)
C10 C9 C8 114.70(16)
O3 C10 C9 107.42(15)
O3 C10 C11 109.04(16)
C9 C10 C11 110.06(17)
O3 C10 H10 110.1
C9 C10 H10 110.1
C11 C10 H10 110.1
C10 C11 C12 111.01(16)
C10 C11 H11A 109.4
C12 C11 H11A 109.4
C10 C11 H11B 109.4
C12 C11 H11B 109.4
H11A C11 H11B 108.0
C11 C12 C13 115.65(16)
C11 C12 H12A 108.4
C13 C12 H12A 108.4
C11 C12 H12B 108.4
C13 C12 H12B 108.4
H12A C12 H12B 107.4
C20 C13 C14 110.35(16)
C20 C13 C12 109.50(15)
C14 C13 C12 102.94(15)
C20 C13 C8 111.69(15)
C14 C13 C8 114.06(15)
C12 C13 C8 107.84(16)
C15 C14 C13 123.21(16)
C15 C14 H14A 106.5
C13 C14 H14A 106.5
C15 C14 H14B 106.5
C13 C14 H14B 106.5
H14A C14 H14B 106.5
C14 C15 C4 120.54(16)
C14 C15 H15A 107.2
C4 C15 H15A 107.2
C14 C15 H15B 107.2
C4 C15 H15B 107.2
H15A C15 H15B 106.8
C3 C16 H16A 109.5
C3 C16 H16B 109.5
H16A C16 H16B 109.5
C3 C16 H16C 109.5
H16A C16 H16C 109.5
H16B C16 H16C 109.5
C5 C17 H17A 109.5
C5 C17 H17B 109.5
H17A C17 H17B 109.5
C5 C17 H17C 109.5
H17A C17 H17C 109.5
H17B C17 H17C 109.5
C5 C18 H18A 109.5
C5 C18 H18B 109.5
H18A C18 H18B 109.5
C5 C18 H18C 109.5
H18A C18 H18C 109.5
H18B C18 H18C 109.5
C9 C19 H19A 120.0
C9 C19 H19B 120.0
H19A C19 H19B 120.0
C13 C20 H20A 109.5
C13 C20 H20B 109.5
H20A C20 H20B 109.5
C13 C20 H20C 109.5
H20A C20 H20C 109.5
H20B C20 H20C 109.5
O4 C21 O3 123.43(18)
O4 C21 C22 125.52(18)
O3 C21 C22 111.05(17)
C21 C22 H22A 109.5
C21 C22 H22B 109.5
H22A C22 H22B 109.5
C21 C22 H22C 109.5
H22A C22 H22C 109.5
H22B C22 H22C 109.5

loop_
_geom_bond_atom_site_label_1
_geom_bond_atom_site_label_2
_geom_bond_distance
O1 C1 1.233(2)
O2 C4 1.436(2)
O2 H2 0.85(3)
O3 C21 1.349(2)
O3 C10 1.469(2)
O4 C21 1.201(2)
C1 C2 1.453(3)
C1 C6 1.513(3)
C2 C3 1.343(3)
C2 H2A 0.9500
C3 C16 1.498(3)
C3 C4 1.520(3)
C4 C15 1.548(3)
C4 C5 1.551(3)
C5 C17 1.532(3)
C5 C18 1.545(3)
C5 C6 1.553(3)
C6 C7 1.561(2)
C6 H6 1.0000
C7 C8 1.540(3)
C7 H7A 0.9900
C7 H7B 0.9900
C8 C9 1.530(3)
C8 C13 1.561(3)
C8 H8 1.0000
C9 C19 1.326(3)
C9 C10 1.500(3)
C10 C11 1.516(3)
C10 H10 1.0000
C11 C12 1.529(3)
C11 H11A 0.9900
C11 H11B 0.9900
C12 C13 1.557(3)
C12 H12A 0.9900
C12 H12B 0.9900
C13 C20 1.533(3)
C13 C14 1.545(3)
C14 C15 1.540(3)
C14 H14A 0.9900
C14 H14B 0.9900
C15 H15A 0.9900
C15 H15B 0.9900
C16 H16A 0.9800
C16 H16B 0.9800
C16 H16C 0.9800
C17 H17A 0.9800
C17 H17B 0.9800
C17 H17C 0.9800
C18 H18A 0.9800
C18 H18B 0.9800
C18 H18C 0.9800
C19 H19A 0.9500
C19 H19B 0.9500
C20 H20A 0.9800
C20 H20B 0.9800
C20 H20C 0.9800
C21 C22 1.494(3)
C22 H22A 0.9800
C22 H22B 0.9800
C22 H22C 0.9800

loop_
_geom_hbond_atom_site_label_D
_geom_hbond_atom_site_label_H
_geom_hbond_atom_site_label_A
_geom_hbond_distance_DH
_geom_hbond_distance_HA
_geom_hbond_distance_DA
_geom_hbond_angle_DHA
_geom_hbond_site_symmetry_A
O2 H2 O1 0.85(3) 1.99(3) 2.810(2) 161(3) 1_655

loop_
_geom_torsion_atom_site_label_1
_geom_torsion_atom_site_label_2
_geom_torsion_atom_site_label_3
_geom_torsion_atom_site_label_4
_geom_torsion
O1 C1 C2 C3 176.01(18)
C6 C1 C2 C3 -2.2(3)
C1 C2 C3 C16 -175.36(18)
C1 C2 C3 C4 0.5(3)
C2 C3 C4 O2 140.25(17)
C16 C3 C4 O2 -43.7(2)
C2 C3 C4 C15 -103.0(2)
C16 C3 C4 C15 73.0(2)
C2 C3 C4 C5 25.7(2)
C16 C3 C4 C5 -158.25(16)
O2 C4 C5 C17 67.42(19)
C3 C4 C5 C17 -174.29(15)
C15 C4 C5 C17 -49.9(2)
O2 C4 C5 C18 -50.1(2)
C3 C4 C5 C18 68.2(2)
C15 C4 C5 C18 -167.43(17)
O2 C4 C5 C6 -167.33(14)
C3 C4 C5 C6 -49.0(2)
C15 C4 C5 C6 75.4(2)
O1 C1 C6 C5 159.03(17)
C2 C1 C6 C5 -22.8(2)
O1 C1 C6 C7 -63.5(2)
C2 C1 C6 C7 114.67(19)
C17 C5 C6 C1 173.64(16)
C18 C5 C6 C1 -71.0(2)
C4 C5 C6 C1 48.1(2)
C17 C5 C6 C7 41.0(2)
C18 C5 C6 C7 156.34(17)
C4 C5 C6 C7 -84.6(2)
C1 C6 C7 C8 -37.9(2)
C5 C6 C7 C8 95.8(2)
C6 C7 C8 C9 154.08(17)
C6 C7 C8 C13 -81.6(2)
C7 C8 C9 C19 17.7(3)
C13 C8 C9 C19 -113.0(2)
C7 C8 C9 C10 -168.05(16)
C13 C8 C9 C10 61.2(2)
C21 O3 C10 C9 145.33(16)
C21 O3 C10 C11 -95.42(19)
C19 C9 C10 O3 -125.44(19)
C8 C9 C10 O3 59.9(2)
C19 C9 C10 C11 116.0(2)
C8 C9 C10 C11 -58.7(2)
O3 C10 C11 C12 -66.6(2)
C9 C10 C11 C12 51.0(2)
C10 C11 C12 C13 -52.1(2)
C11 C12 C13 C20 -67.7(2)
C11 C12 C13 C14 174.93(17)
C11 C12 C13 C8 54.0(2)
C9 C8 C13 C20 65.35(19)
C7 C8 C13 C20 -59.3(2)
C9 C8 C13 C14 -168.68(16)
C7 C8 C13 C14 66.7(2)
C9 C8 C13 C12 -55.01(18)
C7 C8 C13 C12 -179.63(15)
C20 C13 C14 C15 48.2(2)
C12 C13 C14 C15 164.99(17)
C8 C13 C14 C15 -78.5(2)
C13 C14 C15 C4 95.8(2)
O2 C4 C15 C14 157.55(17)
C3 C4 C15 C14 38.9(2)
C5 C4 C15 C14 -87.0(2)
C10 O3 C21 O4 -0.2(3)
C10 O3 C21 C22 -179.58(16)
